data_2300483
loop_
_publ_author_name
'Mendes do Prado, V\^ania'
'Cardoso Seiceira, Rafael'
'Pitaluga Jr, Altivo'
'Andrade-Filho, Tarciso'
'Andrade Alves, Wendel'
'Reily Rocha, Alexandre'
'Furlan Ferreira, Fabio'

_publ_section_title
;
 Elucidating the crystal structure of the antimalarial drug
 (+-)-mefloquine hydrochloride: a tetragonal hydrated species
;
_journal_coeditor_code kk5170
_journal_issue 4
_journal_name_full 'Journal of Applied Crystallography'
_journal_page_first 1380
_journal_page_last 1386
_journal_paper_doi 10.1107/S160057671401303X
_journal_volume 47
_journal_year 2014
_chemical_compound_source 'FIOCRUZ (Brazil)'
_chemical_formula_moiety '2(C17 H16 F6 N2 O), 2(Cl), H2 O'
_chemical_formula_sum 'C34 H34 Cl2 F12 N4 O3'
_chemical_formula_weight 845.55
_chemical_melting_point 456
_chemical_name_common 0234
_chemical_name_systematic
;
R,S erythro-alpha-2-piperidyl 2,8bis(trifluoromethyl)-4quinolinemethanol
hydrochloride
;
_space_group_IT_number 86
_symmetry_cell_setting tetragonal
_symmetry_Int_Tables_number 86
_symmetry_space_group_name_Hall '-P 4bc'
_symmetry_space_group_name_H-M 'P 42/n :2'
_atom_sites_solution_hydrogens geom
_audit_creation_method 'TOPAS ACADEMIC 5 + PLATON'
_cell_angle_alpha 90
_cell_angle_beta 90
_cell_angle_gamma 90
_cell_formula_units_Z 4
_cell_length_a 24.5663(3)
_cell_length_b 24.5663(3)
_cell_length_c 6.38601(12)
_cell_measurement_temperature 298(2)
_cell_volume 3853.98(10)
_computing_cell_refinement 'Topas Academic v.5'
_computing_data_collection 'Win X-POW'
_computing_data_reduction 'Topas Academic v.5'
_computing_molecular_graphics 'Mercury 3.1'
_computing_publication_material 'TOPAS ACADEMIC 5'
_computing_structure_refinement 'TOPAS ACADEMIC 5'
_computing_structure_solution 'ab initio algorithm'
_diffrn_ambient_pressure 100
_diffrn_ambient_temperature 298
_diffrn_measurement_device_type 'Stoe STADI-P powder diffractometer'
_diffrn_radiation_monochromator 'curved Ge(111) monochromator'
_diffrn_radiation_probe x-ray
_diffrn_radiation_type 'Cu K\a~1~'
_diffrn_radiation_wavelength 1.54056
_diffrn_source 'sealed X-ray tube'
_diffrn_source_type 'Stoe STADI-P'
_exptl_absorpt_coefficient_mu 2.402
_exptl_absorpt_correction_type analytical
_exptl_absorpt_process_details 'Correction based on shape and thickness'
_exptl_crystal_colour white
_exptl_crystal_density_diffrn 1.457
_exptl_crystal_description powder
_exptl_crystal_F_000 1728
_pd_calc_method 'Rietveld Refinement'
_pd_char_colour white
_pd_char_particle_morphology powder
_pd_meas_number_of_points 3850
_pd_meas_scan_method step
_pd_proc_2theta_range_inc 0.015
_pd_proc_2theta_range_max 60
_pd_proc_2theta_range_min 2
_pd_proc_info_excluded_regions none
_pd_proc_ls_background_function '20-term Chebyschev polynomial'
_pd_proc_ls_pref_orient_corr '4 terms spherical harmonics'
_pd_proc_ls_profile_function 'Fundamental parameters approach'
_pd_proc_ls_prof_R_factor 0.0288
_pd_proc_ls_prof_wR_expected 0.0188
_pd_proc_ls_prof_wR_factor 0.0405
_pd_proc_number_of_points 3850
_pd_spec_mounting '"Ultraphan" acetate foils'
_pd_spec_mount_mode transmission
_refine_ls_extinction_method none
_refine_ls_goodness_of_fit_all 2.150
_refine_ls_hydrogen_treatment refall
_refine_ls_matrix_type full
_refine_ls_number_constraints 42
_refine_ls_number_parameters 138
_refine_ls_number_restraints 0
_refine_ls_R_I_factor 0.0143
_refine_ls_shift/su_max 0.0001
_refine_ls_shift/su_mean 0.0001
_refine_ls_structure_factor_coef F
_refine_ls_weighting_scheme sigma
_reflns_d_resolution_high 17.36933
_reflns_d_resolution_low 1.53525
_reflns_limit_h_max 14
_reflns_limit_h_min 0
_reflns_limit_k_max 14
_reflns_limit_k_min 0
_reflns_limit_l_max 4
_reflns_limit_l_min 0
_reflns_number_total 556
_cod_data_source_file kk5170sup1.cif
_cod_data_source_block I
_cod_original_cell_volume 3853.97(13)
_cod_original_sg_symbol_H-M 'P 42/n'
_cod_database_code 2300483
_cod_database_fobs_code 2300483

loop_
_symmetry_equiv_pos_as_xyz
'x, y, z '
'-x+1/2, -y+1/2, z '
'-y, x+1/2, z+1/2 '
'-y+1/2, x, -z+1/2 '
'y, -x+1/2, -z+1/2 '
'y+1/2, -x, z+1/2 '
'-x, -y, -z '
'x+1/2, y+1/2, -z '

loop_
_atom_site_label
_atom_site_type_symbol
_atom_site_symmetry_multiplicity
_atom_site_fract_x
_atom_site_fract_y
_atom_site_fract_z
_atom_site_occupancy
_atom_site_B_iso_or_equiv
_atom_site_U_iso_or_equiv
N1 N 8 0.3752(8) 0.4111(7) 0.334(3) 1 7.79(13) 0.09870
C2 C 8 0.3939(11) 0.4527(14) 0.440(4) 1 7.79(13) 0.09870
C3 C 8 0.3833(10) 0.5075(11) 0.393(3) 1 7.79(13) 0.09870
C4 C 8 0.3488(10) 0.5206(11) 0.235(4) 1 7.79(13) 0.09870
C5 C 8 0.2909(8) 0.4848(9) -0.056(3) 1 7.79(13) 0.09870
C6 C 8 0.2713(10) 0.4418(10) -0.162(3) 1 7.79(13) 0.09870
C7 C 8 0.2839(9) 0.3881(10) -0.109(3) 1 7.79(13) 0.09870
C8 C 8 0.3170(11) 0.3773(11) 0.057(5) 1 7.79(13) 0.09870
C9 C 8 0.3410(12) 0.4218(15) 0.171(4) 1 7.79(13) 0.09870
C10 C 8 0.3269(12) 0.4767(15) 0.114(4) 1 7.79(13) 0.09870
C11 C 8 0.3387(9) 0.5801(10) 0.178(3) 1 7.79(13) 0.09870
C12 C 8 0.3769(9) 0.5992(9) 0.003(4) 1 7.79(13) 0.09870
N13 N 8 0.3640(7) 0.6563(7) -0.049(2) 1 7.79(13) 0.09870
C14 C 8 0.3968(8) 0.6777(9) -0.226(3) 1 7.79(13) 0.09870
C15 C 8 0.4577(9) 0.6728(8) -0.185(3) 1 7.79(13) 0.09870
C16 C 8 0.4724(9) 0.6140(10) -0.125(3) 1 7.79(13) 0.09870
C17 C 8 0.4369(7) 0.5947(9) 0.058(3) 1 7.79(13) 0.09870
C18 C 8 0.3332(11) 0.3196(14) 0.105(3) 1 7.79(13) 0.09870
C19 C 8 0.4327(12) 0.4393(10) 0.616(4) 1 7.79(13) 0.09870
O20 O 8 0.3458(5) 0.6160(5) 0.3495(18) 1 7.79(13) 0.09870
F21 F 8 0.3108(5) 0.2835(5) -0.0261(17) 1 7.79(13) 0.09870
F22 F 8 0.3869(6) 0.3125(5) 0.0921(13) 1 7.79(13) 0.09870
F23 F 8 0.3178(5) 0.3056(5) 0.2989(17) 1 7.79(13) 0.09870
F24 F 8 0.4834(5) 0.4392(5) 0.5565(17) 1 7.79(13) 0.09870
F25 F 8 0.4257(4) 0.3899(5) 0.6930(19) 1 7.79(13) 0.09870
F26 F 8 0.4297(5) 0.4727(5) 0.7750(17) 1 7.79(13) 0.09870
Cl27 Cl 8 0.2587(3) 0.6167(2) 0.7083(7) 1 7.79(13) 0.09870
O44 O 8 0.2170(8) 0.7327(10) 0.726(3) 0.5 7.79(13) 0.09870
H28 H 8 0.2858(8) 0.5208(9) -0.112(3) 1 9.35(16) 0.11845
H29 H 8 0.2705(9) 0.3594(10) -0.197(3) 1 9.35(16) 0.11845
H30 H 8 0.3975(10) 0.5379(11) 0.469(3) 1 9.35(16) 0.11845
H31 H 8 0.3007(9) 0.5854(10) 0.153(3) 1 9.35(16) 0.11845
H32 H 8 0.2534(10) 0.4497(10) -0.292(3) 1 9.35(16) 0.11845
H33 H 8 0.3185(5) 0.6104(5) 0.4605(18) 1 9.35(16) 0.11845
H34 H 8 0.3609(9) 0.5795(9) -0.111(4) 1 9.35(16) 0.11845
H35 H 8 0.3297(7) 0.6621(7) -0.069(2) 1 9.35(16) 0.11845
H36 H 8 0.4455(7) 0.5568(9) 0.088(3) 1 9.35(16) 0.11845
H37 H 8 0.4447(7) 0.6160(9) 0.179(3) 1 9.35(16) 0.11845
H38 H 8 0.3882(8) 0.7150(9) -0.246(3) 1 9.35(16) 0.11845
H39 H 8 0.3883(8) 0.6573(9) -0.350(3) 1 9.35(16) 0.11845
H40 H 8 0.4667(9) 0.5908(10) -0.244(3) 1 9.35(16) 0.11845
H41 H 8 0.5103(9) 0.6121(10) -0.085(3) 1 9.35(16) 0.11845
H42 H 8 0.4676(9) 0.6964(8) -0.070(3) 1 9.35(16) 0.11845
H43 H 8 0.4777(9) 0.6832(8) -0.307(3) 1 9.35(16) 0.11845
H45 H 8 0.2451(8) 0.7172(10) 0.631(3) 0.5 9.35(16) 0.11845
H46 H 8 0.2109(8) 0.7076(10) 0.845(3) 0.5 9.35(16) 0.11845

loop_
_atom_type_symbol
_atom_type_description
_atom_type_scat_dispersion_real
_atom_type_scat_dispersion_imag
_atom_type_scat_source
C C 0.0181 0.0091 'International Tables Vol C Tables 4.2.6.8'
O O 0.0492 0.0322 'International Tables Vol C Tables 4.2.6.8'
N N 0.0311 0.0180 'International Tables Vol C Tables 4.2.6.8'
Cl Cl 0.3639 0.7018 'International Tables Vol C Tables 4.2.6.8'

loop_
_geom_angle_atom_site_label_1
_geom_angle_atom_site_label_2
_geom_angle_atom_site_label_3
_geom_angle
_geom_angle_site_symmetry_1
_geom_angle_site_symmetry_3
_geom_angle_publ_flag
C2 N1 C9 117(2) 1_555 1_555 n
N1 C2 C3 125(3) 1_555 1_555 n
N1 C2 C19 116(2) 1_555 1_555 n
C3 C2 C19 119(2) 1_555 1_555 n
C2 C3 C4 120(2) 1_555 1_555 n
C2 C3 H30 125(3) 1_555 1_555 n
C4 C3 H30 115(3) 1_555 1_555 n
C3 C4 C10 117(2) 1_555 1_555 n
C3 C4 C11 120(2) 1_555 1_555 n
C10 C4 C11 122(2) 1_555 1_555 n
C6 C5 C10 120(2) 1_555 1_555 n
C6 C5 H28 119(2) 1_555 1_555 n
C10 C5 H28 120(2) 1_555 1_555 n
C5 C6 C7 123(2) 1_555 1_555 n
C5 C6 H32 116(3) 1_555 1_555 n
C7 C6 H32 120(3) 1_555 1_555 n
C6 C7 C8 120(2) 1_555 1_555 n
C6 C7 H29 118(2) 1_555 1_555 n
C8 C7 H29 121(3) 1_555 1_555 n
C7 C8 C9 119(3) 1_555 1_555 n
C7 C8 C18 120(2) 1_555 1_555 n
C9 C8 C18 120(3) 1_555 1_555 n
N1 C9 C8 119(3) 1_555 1_555 n
N1 C9 C10 121(3) 1_555 1_555 n
C8 C9 C10 119(3) 1_555 1_555 n
C4 C10 C5 123(3) 1_555 1_555 n
C4 C10 C9 119(3) 1_555 1_555 n
C5 C10 C9 118(3) 1_555 1_555 n
C4 C11 C12 112(2) 1_555 1_555 n
C4 C11 O20 113(2) 1_555 1_555 n
C4 C11 H31 109(2) 1_555 1_555 n
C12 C11 O20 107(2) 1_555 1_555 n
C12 C11 H31 116(2) 1_555 1_555 n
O20 C11 H31 99(2) 1_555 1_555 n
C11 C12 N13 109(2) 1_555 1_555 n
C11 C12 C17 114(2) 1_555 1_555 n
C11 C12 H34 99(2) 1_555 1_555 n
N13 C12 C17 109(2) 1_555 1_555 n
N13 C12 H34 103(2) 1_555 1_555 n
C17 C12 H34 122(3) 1_555 1_555 n
C12 N13 C14 113(2) 1_555 1_555 n
C12 N13 H35 114(2) 1_555 1_555 n
C14 N13 H35 111(2) 1_555 1_555 n
N13 C14 C15 112(2) 1_555 1_555 n
N13 C14 H38 109(2) 1_555 1_555 n
N13 C14 H39 109(2) 1_555 1_555 n
C15 C14 H38 109(2) 1_555 1_555 n
C15 C14 H39 108(2) 1_555 1_555 n
H38 C14 H39 110(3) 1_555 1_555 n
C14 C15 C16 110(2) 1_555 1_555 n
C14 C15 H42 109(2) 1_555 1_555 n
C14 C15 H43 110(2) 1_555 1_555 n
C16 C15 H42 108(2) 1_555 1_555 n
C16 C15 H43 109(2) 1_555 1_555 n
H42 C15 H43 109(3) 1_555 1_555 n
C15 C16 C17 110(2) 1_555 1_555 n
C15 C16 H40 109(2) 1_555 1_555 n
C15 C16 H41 110(2) 1_555 1_555 n
C17 C16 H40 110(2) 1_555 1_555 n
C17 C16 H41 109(2) 1_555 1_555 n
H40 C16 H41 109(3) 1_555 1_555 n
C12 C17 C16 111(2) 1_555 1_555 n
C12 C17 H36 109(2) 1_555 1_555 n
C12 C17 H37 110(2) 1_555 1_555 n
C16 C17 H36 109(2) 1_555 1_555 n
C16 C17 H37 110(2) 1_555 1_555 n
H36 C17 H37 109(2) 1_555 1_555 n
C8 C18 F21 113(2) 1_555 1_555 n
C8 C18 F22 112(2) 1_555 1_555 n
C8 C18 F23 111(2) 1_555 1_555 n
F21 C18 F22 106(2) 1_555 1_555 n
F21 C18 F23 107(2) 1_555 1_555 n
F22 C18 F23 108(2) 1_555 1_555 n
C2 C19 F24 113(2) 1_555 1_555 n
C2 C19 F25 113(2) 1_555 1_555 n
C2 C19 F26 114(2) 1_555 1_555 n
F24 C19 F25 103(2) 1_555 1_555 n
F24 C19 F26 106(2) 1_555 1_555 n
F25 C19 F26 106(2) 1_555 1_555 n
C11 O20 H33 113(2) 1_555 1_555 n
H45 O44 H46 110(3) 1_555 1_555 n

loop_
_geom_bond_atom_site_label_1
_geom_bond_atom_site_label_2
_geom_bond_distance
_geom_bond_site_symmetry_2
_geom_bond_publ_flag
N1 C2 1.31(4) 1_555 n
N1 C9 1.36(3) 1_555 n
C2 C3 1.40(4) 1_555 n
C2 C19 1.51(4) 1_555 n
C3 C4 1.36(3) 1_555 n
C3 H30 0.96(4) 1_555 n
C4 C10 1.43(4) 1_555 n
C4 C11 1.53(4) 1_555 n
C5 C6 1.34(3) 1_555 n
C5 C10 1.41(3) 1_555 n
C5 H28 0.96(3) 1_555 n
C6 C7 1.40(3) 1_555 n
C6 H32 0.96(3) 1_555 n
C7 C8 1.36(4) 1_555 n
C7 H29 0.96(3) 1_555 n
C8 C9 1.44(4) 1_555 n
C8 C18 1.50(4) 1_555 n
C9 C10 1.44(5) 1_555 n
C11 C12 1.53(3) 1_555 n
C11 O20 1.42(2) 1_555 n
C11 H31 0.96(3) 1_555 n
C12 N13 1.48(3) 1_555 n
C12 C17 1.52(3) 1_555 n
C12 H34 0.96(3) 1_555 n
N13 C14 1.48(2) 1_555 n
N13 H35 0.86(2) 1_555 n
C14 C15 1.52(3) 1_555 n
C14 H38 0.95(3) 1_555 n
C14 H39 0.96(3) 1_555 n
C15 C16 1.54(3) 1_555 n
C15 H42 0.97(3) 1_555 n
C15 H43 0.96(3) 1_555 n
C16 C17 1.53(3) 1_555 n
C16 H40 0.96(3) 1_555 n
C16 H41 0.97(3) 1_555 n
C17 H36 0.97(3) 1_555 n
C17 H37 0.95(3) 1_555 n
C18 F21 1.34(3) 1_555 n
C18 F22 1.33(3) 1_555 n
C18 F23 1.34(2) 1_555 n
C19 F24 1.30(3) 1_555 n
C19 F25 1.32(3) 1_555 n
C19 F26 1.31(3) 1_555 n
O20 H33 0.99(2) 1_555 n
O44 H45 0.99(3) 1_555 n
O44 H46 0.99(3) 1_555 n
